data_2021934
loop_
_publ_author_name
'Tan, Xue-Jie'
'Liu, Shuai'
'Hei, Xiao-Ming'
'Yang, Feng-Cun'
'He, Peng-Bing'
'Guo, Feng'
'Xing, Dian-Xiang'

_publ_section_title
;
 Structural and theoretical study of four novel norcantharidine
 derivatives: two new cases of conditional isomorphism
;
_journal_coeditor_code YO3069
_journal_issue 1
_journal_name_full 'Acta Crystallographica Section C'
_journal_page_first 75
_journal_page_last 86
_journal_paper_doi 10.1107/S2053229619016164
_journal_volume 76
_journal_year 2020
_chemical_absolute_configuration unk
_chemical_formula_iupac 'C14 H10 N2 O5'
_chemical_formula_moiety 'C14 H10 N2 O5'
_chemical_formula_sum 'C14 H10 N2 O5'
_chemical_formula_weight 286.24
_chemical_name_systematic
(3a<i>R</i>,4<i>S</i>,7<i>R</i>,7a<i>S</i>)-2-(4-Nitrophenyl)-3a,4,7,7a-tetrahydro-4,7-epoxy-1<i>H</i>-isoindole-1,3(2<i>H</i>)-dione
_space_group_crystal_system monoclinic
_space_group_IT_number 4
_space_group_name_Hall 'P 2yb'
_space_group_name_H-M_alt 'P 1 21 1'
_atom_sites_solution_hydrogens mixed
_audit_creation_method SHELXL-2016/6
_cell_angle_alpha 90
_cell_angle_beta 100.105(7)
_cell_angle_gamma 90
_cell_formula_units_Z 2
_cell_length_a 5.285(3)
_cell_length_b 18.418(9)
_cell_length_c 6.699(3)
_cell_measurement_reflns_used 380
_cell_measurement_temperature 298(2)
_cell_measurement_theta_max 26.00
_cell_measurement_theta_min 2.45
_cell_volume 642.0(6)
_computing_cell_refinement
;
SMART (Bruker, 2000)
;
_computing_data_collection
;
SMART (Bruker, 2000)
;
_computing_data_reduction
;
SAINT (Bruker, 2000)
;
_computing_molecular_graphics
;
SHELXTL (Bruker, 2000), PLATON (Spek, 2009), WinGX2014
(Farrugia, 2012),
DIAMOND (Brandenburg & Putz, 1999) and Mercury (Macrae <i>et al.</i>,
2008)
;
_computing_publication_material
;
SHELXL2016 (Sheldrick, 2015b)
;
_computing_structure_refinement
;
SHELXL2016 (Sheldrick, 2015b)
;
_computing_structure_solution
;
SHELXT (Sheldrick, 2015a)
;
_diffrn_ambient_temperature 298(2)
_diffrn_detector_area_resol_mean 10.13
_diffrn_measured_fraction_theta_full 0.995
_diffrn_measured_fraction_theta_max 0.976
_diffrn_measurement_device_type 'Bruker SMART CCD area detector'
_diffrn_measurement_method 'phi and omega scans'
_diffrn_radiation_type MoK\a
_diffrn_radiation_wavelength 0.71073
_diffrn_reflns_av_R_equivalents 0.0512
_diffrn_reflns_av_unetI/netI 0.0583
_diffrn_reflns_limit_h_max 5
_diffrn_reflns_limit_h_min -6
_diffrn_reflns_limit_k_max 23
_diffrn_reflns_limit_k_min -19
_diffrn_reflns_limit_l_max 8
_diffrn_reflns_limit_l_min -8
_diffrn_reflns_number 3815
_diffrn_reflns_theta_full 25.242
_diffrn_reflns_theta_max 27.505
_diffrn_reflns_theta_min 2.212
_diffrn_source 'fine-focus sealed tube'
_exptl_absorpt_coefficient_mu 0.115
_exptl_absorpt_correction_T_max 0.991
_exptl_absorpt_correction_T_min 0.976
_exptl_absorpt_correction_type multi-scan
_exptl_absorpt_process_details
;
(SADABS; Bruker, 2000)
;
_exptl_crystal_colour colorless
_exptl_crystal_density_diffrn 1.481
_exptl_crystal_density_method 'not measured'
_exptl_crystal_description block
_exptl_crystal_F_000 296
_exptl_crystal_size_max 0.33
_exptl_crystal_size_mid 0.28
_exptl_crystal_size_min 0.18
_refine_diff_density_max 0.318
_refine_diff_density_min -0.358
_refine_ls_abs_structure_details
;
Flack <i>x</i> determined using 381 quotients [(I+)-(I-)]/[(I+)+(I-)]
(Parsons <i>et al.</i>,  2013)
;
_refine_ls_abs_structure_Flack 0.4(10)
_refine_ls_extinction_method none
_refine_ls_goodness_of_fit_ref 0.965
_refine_ls_hydrogen_treatment refU
_refine_ls_matrix_type full
_refine_ls_number_parameters 224
_refine_ls_number_reflns 2191
_refine_ls_number_restraints 1
_refine_ls_restrained_S_all 0.965
_refine_ls_R_factor_all 0.0868
_refine_ls_R_factor_gt 0.0666
_refine_ls_shift/su_max 0.000
_refine_ls_shift/su_mean 0.000
_refine_ls_structure_factor_coef Fsqd
_refine_ls_weighting_details 'w=1/[\s^2^(Fo^2^)+(0.1020P)^2^] where P=(Fo^2^+2Fc^2^)/3'
_refine_ls_weighting_scheme calc
_refine_ls_wR_factor_gt 0.1572
_refine_ls_wR_factor_ref 0.1682
_reflns_number_gt 1541
_reflns_number_total 2191
_reflns_threshold_expression 'I > 2\s(I)'
_cod_data_source_file yo3069sup1.cif
_cod_data_source_block DNCA-NA
_cod_original_sg_symbol_H-M 'P 21'
_cod_database_code 2021934
_shelx_space_group_comment
;
The symmetry employed for this shelxl refinement is uniquely defined
by the following loop, which should always be used as a source of
symmetry information in preference to the above space-group names.
They are only intended as comments.
;
_shelx_estimated_absorpt_t_min 0.965
_shelx_estimated_absorpt_t_max 0.985

loop_
_space_group_symop_operation_xyz
'x, y, z'
'-x, y+1/2, -z'

loop_
_atom_site_type_symbol
_atom_site_label
_atom_site_fract_x
_atom_site_fract_y
_atom_site_fract_z
_atom_site_U_iso_or_equiv
_atom_site_adp_type
_atom_site_calc_flag
_atom_site_occupancy
C C1 0.3179(11) 0.3910(3) 0.0715(10) 0.0508(14) Uani d 1
C C2 0.5903(10) 0.4140(3) 0.0360(8) 0.0409(12) Uani d 1
C C3 0.5217(9) 0.4617(3) -0.1547(7) 0.0408(11) Uani d 1
C C4 0.2286(10) 0.4538(3) -0.2019(8) 0.0479(12) Uani d 1
C C5 0.1666(11) 0.3760(3) -0.2614(10) 0.0643(17) Uani d 1
H H5 0.102698 0.358733 -0.390942 0.08(2) Uiso calc 1
C C6 0.2202(11) 0.3377(3) -0.0959(9) 0.0568(16) Uani d 1
H H6 0.202080 0.287734 -0.083342 0.059(17) Uiso calc 1
C C7 0.7219(9) 0.4641(3) 0.1978(8) 0.0467(12) Uani d 1
C C8 0.6040(9) 0.5366(3) -0.0860(7) 0.0416(11) Uani d 1
C C9 0.8574(9) 0.5930(3) 0.2274(7) 0.0422(12) Uani d 1
C C10 0.7976(11) 0.6095(3) 0.4159(8) 0.0517(14) Uani d 1
C C11 0.9424(13) 0.6614(3) 0.5333(10) 0.0584(16) Uani d 1
C C12 1.1333(12) 0.6955(3) 0.4603(10) 0.0571(15) Uani d 1
C C13 1.1917(12) 0.6809(3) 0.2715(11) 0.0584(15) Uani d 1
C C14 1.0504(11) 0.6282(3) 0.1545(9) 0.0514(13) Uani d 1
N N1 0.7245(8) 0.5338(2) 0.1175(6) 0.0412(9) Uani d 1
N N2 1.2952(15) 0.7485(3) 0.5922(13) 0.087(2) Uani d 1
O O1 0.1724(7) 0.4551(2) 0.0023(6) 0.0528(10) Uani d 1
O O2 0.8097(9) 0.4487(3) 0.3704(6) 0.0730(14) Uani d 1
O O3 0.5735(9) 0.5923(2) -0.1820(5) 0.0628(11) Uani d 1
O O4 1.2474(15) 0.7575(3) 0.7650(11) 0.119(3) Uani d 1
O O5 1.4660(14) 0.7777(4) 0.5304(12) 0.120(2) Uani d 1
H H1 0.292(11) 0.382(3) 0.208(10) 0.053(16) Uiso d 1
H H2 0.684(10) 0.374(3) 0.030(8) 0.043(15) Uiso d 1
H H3 0.600(9) 0.450(3) -0.266(7) 0.027(10) Uiso d 1
H H4 0.149(10) 0.496(3) -0.284(7) 0.039(13) Uiso d 1
H H10 0.663(12) 0.585(4) 0.462(9) 0.055(16) Uiso d 1
H H11 0.886(12) 0.670(3) 0.644(10) 0.054(17) Uiso d 1
H H13 1.323(13) 0.701(4) 0.226(9) 0.061(18) Uiso d 1
H H14 1.108(12) 0.620(3) 0.029(9) 0.057(17) Uiso d 1

loop_
_atom_site_aniso_label
_atom_site_aniso_U_11
_atom_site_aniso_U_22
_atom_site_aniso_U_33
_atom_site_aniso_U_12
_atom_site_aniso_U_13
_atom_site_aniso_U_23
C1 0.053(3) 0.050(3) 0.048(3) -0.005(2) 0.007(3) 0.004(2)
C2 0.043(3) 0.034(3) 0.042(3) 0.003(2) -0.003(2) 0.004(2)
C3 0.044(3) 0.047(3) 0.032(2) 0.004(2) 0.009(2) 0.001(2)
C4 0.048(3) 0.050(3) 0.041(3) 0.004(2) -0.004(2) 0.003(3)
C5 0.057(3) 0.061(4) 0.065(4) -0.005(3) -0.018(3) -0.011(3)
C6 0.050(3) 0.049(3) 0.065(4) -0.008(2) -0.009(3) 0.001(3)
C7 0.045(3) 0.051(3) 0.041(3) 0.005(2) -0.004(2) 0.006(2)
C8 0.041(3) 0.055(3) 0.030(2) 0.002(2) 0.0085(19) 0.005(2)
C9 0.045(3) 0.042(3) 0.037(3) 0.005(2) 0.001(2) 0.003(2)
C10 0.059(3) 0.055(4) 0.041(3) 0.001(3) 0.009(3) 0.004(3)
C11 0.077(4) 0.056(4) 0.041(3) 0.007(3) 0.007(3) -0.009(3)
C12 0.063(4) 0.041(3) 0.061(4) 0.005(2) -0.007(3) -0.008(3)
C13 0.059(4) 0.042(3) 0.074(4) -0.006(3) 0.010(3) 0.001(3)
C14 0.058(3) 0.051(3) 0.047(3) 0.000(3) 0.013(3) 0.001(3)
N1 0.046(2) 0.044(2) 0.0327(19) 0.0019(18) 0.0031(17) 0.0003(19)
N2 0.084(4) 0.054(4) 0.114(6) -0.001(3) -0.008(4) -0.020(4)
O1 0.046(2) 0.058(2) 0.056(2) 0.0049(17) 0.0126(17) 0.0003(19)
O2 0.101(3) 0.059(3) 0.046(2) -0.010(2) -0.024(2) 0.0123(19)
O3 0.086(3) 0.057(2) 0.042(2) -0.008(2) 0.0018(19) 0.0139(19)
O4 0.176(7) 0.084(4) 0.089(4) -0.024(4) 0.001(4) -0.042(4)
O5 0.109(5) 0.097(4) 0.149(6) -0.040(4) 0.014(4) -0.058(4)

loop_
_atom_type_symbol
_atom_type_description
_atom_type_scat_dispersion_real
_atom_type_scat_dispersion_imag
_atom_type_scat_source
C C 0.0033 0.0016 'International Tables Vol C Tables 4.2.6.8 and 6.1.1.4'
H H 0.0000 0.0000 'International Tables Vol C Tables 4.2.6.8 and 6.1.1.4'
N N 0.0061 0.0033 'International Tables Vol C Tables 4.2.6.8 and 6.1.1.4'
O O 0.0106 0.0060 'International Tables Vol C Tables 4.2.6.8 and 6.1.1.4'

loop_
_geom_angle_atom_site_label_1
_geom_angle_atom_site_label_2
_geom_angle_atom_site_label_3
_geom_angle
O1 C1 C6 101.6(4)
O1 C1 C2 100.6(4)
C6 C1 C2 105.5(5)
O1 C1 H1 107(4)
C6 C1 H1 120(3)
C2 C1 H1 119(3)
C7 C2 C3 105.1(4)
C7 C2 C1 112.4(5)
C3 C2 C1 101.1(4)
C7 C2 H2 110(3)
C3 C2 H2 119(3)
C1 C2 H2 109(3)
C8 C3 C4 112.4(4)
C8 C3 C2 104.9(4)
C4 C3 C2 101.5(4)
C8 C3 H3 108(3)
C4 C3 H3 113(3)
C2 C3 H3 117(3)
O1 C4 C5 101.2(5)
O1 C4 C3 99.8(4)
C5 C4 C3 108.0(5)
O1 C4 H4 112(3)
C5 C4 H4 123(3)
C3 C4 H4 111(3)
C6 C5 C4 106.6(5)
C6 C5 H5 126.7
C4 C5 H5 126.7
C5 C6 C1 105.9(5)
C5 C6 H6 127.0
C1 C6 H6 127.0
O2 C7 N1 124.1(5)
O2 C7 C2 127.1(5)
N1 C7 C2 108.8(4)
O3 C8 N1 123.1(5)
O3 C8 C3 128.0(4)
N1 C8 C3 108.9(4)
C14 C9 C10 121.6(5)
C14 C9 N1 120.5(5)
C10 C9 N1 117.8(5)
C11 C10 C9 118.5(6)
C11 C10 H10 121(4)
C9 C10 H10 120(4)
C12 C11 C10 119.4(6)
C12 C11 H11 128(4)
C10 C11 H11 112(4)
C11 C12 C13 122.8(6)
C11 C12 N2 118.7(6)
C13 C12 N2 118.4(7)
C12 C13 C14 118.2(6)
C12 C13 H13 123(4)
C14 C13 H13 118(4)
C9 C14 C13 119.5(6)
C9 C14 H14 127(4)
C13 C14 H14 113(4)
C7 N1 C8 112.1(4)
C7 N1 C9 122.8(4)
C8 N1 C9 124.8(4)
O5 N2 O4 123.9(7)
O5 N2 C12 119.0(8)
O4 N2 C12 117.0(8)
C1 O1 C4 96.0(4)

loop_
_geom_bond_atom_site_label_1
_geom_bond_atom_site_label_2
_geom_bond_distance
C1 O1 1.441(7)
C1 C6 1.512(8)
C1 C2 1.558(8)
C1 H1 0.96(6)
C2 C7 1.499(7)
C2 C3 1.540(7)
C2 H2 0.89(6)
C3 C8 1.495(8)
C3 C4 1.532(7)
C3 H3 0.94(5)
C4 O1 1.450(7)
C4 C5 1.508(9)
C4 H4 1.00(5)
C5 C6 1.303(9)
C5 H5 0.9300
C6 H6 0.9300
C7 O2 1.202(6)
C7 N1 1.393(7)
C8 O3 1.205(6)
C8 N1 1.401(6)
C9 C14 1.369(8)
C9 C10 1.388(7)
C9 N1 1.430(6)
C10 C11 1.380(9)
C10 H10 0.94(7)
C11 C12 1.351(10)
C11 H11 0.86(7)
C12 C13 1.380(9)
C12 N2 1.484(8)
C13 C14 1.381(9)
C13 H13 0.89(7)
C14 H14 0.95(6)
N2 O5 1.186(9)
N2 O4 1.238(10)

loop_
_geom_hbond_atom_site_label_D
_geom_hbond_atom_site_label_H
_geom_hbond_atom_site_label_A
_geom_hbond_site_symmetry_A
_geom_hbond_distance_DH
_geom_hbond_distance_HA
_geom_hbond_distance_DA
_geom_hbond_angle_DHA
C2 H2 O4 2_746 0.89(6) 2.55(6) 3.228(8) 134(4)
C10 H10 O3 1_556 0.94(7) 2.51(6) 3.143(8) 124(5)

_cod_database_fobs_code 2021934
